data_4330953
loop_
_publ_author_name
'Ling Xu'
'Zitao Wang'
'Wen-Xiong Zhang'
'Zhenfeng Xi'

_publ_section_title
;
 Rare-Earth Metal Tris(trimethylsilylmethyl) Anionic Complexes Bearing One
 1-Phenyl-2,3,4,5-tetrapropylcyclopentadienyl Ligand: Synthesis,
 Structural Characterization, and Application
;
_journal_name_full 'Inorganic Chemistry'
_journal_page_first 11941
_journal_page_last 11948
_journal_paper_doi 10.1021/ic3018369
_journal_volume 51
_journal_year 2012
_chemical_formula_sum 'C51 H100 Li Lu O4 Si3'
_chemical_formula_weight 1043.49
_chemical_name_systematic
; 
 ? 
;
_space_group_IT_number 14
_symmetry_cell_setting monoclinic
_symmetry_space_group_name_Hall '-P 2yn'
_symmetry_space_group_name_H-M 'P 1 21/n 1'
_atom_sites_solution_hydrogens geom
_atom_sites_solution_primary direct
_atom_sites_solution_secondary difmap
_audit_creation_method SHELXL-97
_cell_angle_alpha 90.00
_cell_angle_beta 99.219(3)
_cell_angle_gamma 90.00
_cell_formula_units_Z 4
_cell_length_a 13.362(3)
_cell_length_b 21.979(5)
_cell_length_c 20.520(5)
_cell_measurement_temperature 173(2)
_cell_measurement_theta_max 25.01
_cell_measurement_theta_min 1.80
_cell_volume 5949(2)
_computing_cell_refinement 'CrystalClear (Rigaku Inc., 2007)'
_computing_data_collection 'CrystalClear (Rigaku Inc., 2007)'
_computing_data_reduction 'CrystalClear (Rigaku Inc., 2007)'
_computing_molecular_graphics 'XP in Siemens SHELXTL (Sheldrick, 1994)'
_computing_publication_material 'SHELX97 (Sheldrick, 1997)'
_computing_structure_refinement 'SHELXL-97 (Sheldrick, 1997)'
_computing_structure_solution 'SHELXS-97 (Sheldrick, 1990)'
_diffrn_ambient_temperature 173(2)
_diffrn_measured_fraction_theta_full 0.989
_diffrn_measured_fraction_theta_max 0.989
_diffrn_measurement_device_type 'Saturn724+ CCD'
_diffrn_measurement_method '\w scans at fixed \c = 45\%'
_diffrn_radiation_monochromator graphite
_diffrn_radiation_source 'sealed tube'
_diffrn_radiation_type MoK\a
_diffrn_radiation_wavelength 0.71073
_diffrn_reflns_av_R_equivalents 0.0570
_diffrn_reflns_av_sigmaI/netI 0.0509
_diffrn_reflns_limit_h_max 15
_diffrn_reflns_limit_h_min -15
_diffrn_reflns_limit_k_max 19
_diffrn_reflns_limit_k_min -26
_diffrn_reflns_limit_l_max 23
_diffrn_reflns_limit_l_min -24
_diffrn_reflns_number 39299
_diffrn_reflns_theta_full 25.01
_diffrn_reflns_theta_max 25.01
_diffrn_reflns_theta_min 1.80
_exptl_absorpt_coefficient_mu 1.756
_exptl_absorpt_correction_T_max 0.7665
_exptl_absorpt_correction_T_min 0.4739
_exptl_absorpt_correction_type numerical
_exptl_absorpt_process_details 'CrystalClear (Rigaku Inc., 2007)'
_exptl_crystal_colour colorless
_exptl_crystal_density_diffrn 1.165
_exptl_crystal_description block
_exptl_crystal_F_000 2216
_exptl_crystal_size_max 0.50
_exptl_crystal_size_mid 0.20
_exptl_crystal_size_min 0.16
_refine_diff_density_max 1.485
_refine_diff_density_min -0.838
_refine_diff_density_rms 0.101
_refine_ls_extinction_method none
_refine_ls_goodness_of_fit_ref 1.180
_refine_ls_hydrogen_treatment constr
_refine_ls_matrix_type full
_refine_ls_number_parameters 469
_refine_ls_number_reflns 10379
_refine_ls_number_restraints 58
_refine_ls_restrained_S_all 1.180
_refine_ls_R_factor_all 0.0859
_refine_ls_R_factor_gt 0.0778
_refine_ls_shift/su_max 0.002
_refine_ls_shift/su_mean 0.000
_refine_ls_structure_factor_coef Fsqd
_refine_ls_weighting_details 'calc w=1/[\s^2^(Fo^2^)+(0.0700P)^2^+20.8961P] where P=(Fo^2^+2Fc^2^)/3'
_refine_ls_weighting_scheme calc
_refine_ls_wR_factor_gt 0.1802
_refine_ls_wR_factor_ref 0.1859
_reflns_number_gt 9447
_reflns_number_total 10379
_reflns_threshold_expression >2sigma(I)
_cod_data_source_file ic3018369_si_002_5.cif
_cod_data_source_block 1-Lu
_cod_database_code 4330953

loop_
_symmetry_equiv_pos_as_xyz
'x, y, z'
'-x+1/2, y+1/2, -z+1/2'
'-x, -y, -z'
'x-1/2, -y-1/2, z-1/2'

loop_
_atom_site_label
_atom_site_type_symbol
_atom_site_fract_x
_atom_site_fract_y
_atom_site_fract_z
_atom_site_U_iso_or_equiv
_atom_site_adp_type
_atom_site_occupancy
_atom_site_symmetry_multiplicity
_atom_site_calc_flag
_atom_site_refinement_flags
_atom_site_disorder_assembly
_atom_site_disorder_group
Lu1 Lu 0.19581(3) 0.804887(14) 0.147005(15) 0.04729(14) Uani 1 1 d . . .
Si1 Si -0.0251(2) 0.85950(13) 0.02075(14) 0.0698(7) Uani 1 1 d . . .
Si2 Si 0.2231(3) 0.66051(12) 0.05374(13) 0.0751(8) Uani 1 1 d . . .
Si3 Si 0.0529(5) 0.71578(19) 0.2611(2) 0.148(2) Uani 1 1 d D . .
O1 O 0.1578(6) 0.4988(4) 0.8254(4) 0.110(3) Uani 1 1 d . . .
O4 O 0.3804(8) 0.5409(4) 0.8239(4) 0.114(3) Uani 1 1 d D . .
C1 C 0.3774(6) 0.8581(3) 0.1660(4) 0.0509(18) Uani 1 1 d . . .
C2 C 0.3687(6) 0.8301(4) 0.2267(4) 0.056(2) Uani 1 1 d . . .
C3 C 0.2918(7) 0.8616(4) 0.2536(4) 0.056(2) Uani 1 1 d . . .
C4 C 0.2508(6) 0.9084(3) 0.2085(4) 0.0533(19) Uani 1 1 d . . .
C5 C 0.3038(6) 0.9060(3) 0.1548(4) 0.0506(18) Uani 1 1 d . . .
C6 C 0.4497(6) 0.8428(4) 0.1211(4) 0.058(2) Uani 1 1 d . . .
C7 C 0.5540(8) 0.8458(5) 0.1420(6) 0.081(3) Uani 1 1 d . . .
H7A H 0.5783 0.8565 0.1866 0.098 Uiso 1 1 calc R . .
C8 C 0.6233(9) 0.8339(6) 0.1010(8) 0.099(4) Uani 1 1 d . . .
H8A H 0.6940 0.8353 0.1173 0.119 Uiso 1 1 calc R . .
C9 C 0.5895(10) 0.8201(6) 0.0368(8) 0.100(4) Uani 1 1 d . . .
H9A H 0.6371 0.8129 0.0079 0.120 Uiso 1 1 calc R . .
C10 C 0.4894(10) 0.8166(5) 0.0135(6) 0.090(3) Uani 1 1 d . . .
H10A H 0.4672 0.8065 -0.0315 0.108 Uiso 1 1 calc R . .
C11 C 0.4180(8) 0.8276(5) 0.0552(5) 0.070(3) Uani 1 1 d . . .
H11A H 0.3477 0.8247 0.0385 0.085 Uiso 1 1 calc R . .
C12 C 0.4294(7) 0.7764(4) 0.2566(4) 0.063(2) Uani 1 1 d . . .
H12A H 0.4590 0.7554 0.2214 0.076 Uiso 1 1 calc R . .
H12B H 0.3830 0.7475 0.2735 0.076 Uiso 1 1 calc R . .
C13 C 0.5159(9) 0.7929(5) 0.3134(6) 0.091(4) Uani 1 1 d . . .
H13A H 0.5589 0.8249 0.2980 0.109 Uiso 1 1 calc R . .
H13B H 0.4862 0.8097 0.3508 0.109 Uiso 1 1 calc R . .
C14 C 0.5821(12) 0.7380(7) 0.3373(7) 0.131(6) Uani 1 1 d . . .
H14A H 0.6355 0.7505 0.3733 0.197 Uiso 1 1 calc R . .
H14B H 0.6130 0.7218 0.3007 0.197 Uiso 1 1 calc R . .
H14C H 0.5401 0.7065 0.3533 0.197 Uiso 1 1 calc R . .
C15 C 0.2591(9) 0.8483(5) 0.3198(4) 0.078(3) Uani 1 1 d . . .
H15A H 0.2784 0.8060 0.3329 0.094 Uiso 1 1 calc R . .
H15B H 0.1843 0.8512 0.3148 0.094 Uiso 1 1 calc R . .
C16 C 0.3059(11) 0.8913(6) 0.3748(5) 0.107(4) Uani 1 1 d . . .
H16A H 0.2844 0.9335 0.3629 0.128 Uiso 1 1 calc R . .
H16B H 0.3807 0.8896 0.3792 0.128 Uiso 1 1 calc R . .
C17 C 0.2740(15) 0.8747(9) 0.4411(6) 0.173(9) Uani 1 1 d . . .
H17A H 0.3064 0.9027 0.4753 0.259 Uiso 1 1 calc R . .
H17B H 0.2951 0.8329 0.4529 0.259 Uiso 1 1 calc R . .
H17C H 0.2002 0.8780 0.4374 0.259 Uiso 1 1 calc R . .
C18 C 0.1687(7) 0.9525(4) 0.2172(4) 0.061(2) Uani 1 1 d . . .
H18A H 0.1281 0.9350 0.2489 0.073 Uiso 1 1 calc R . .
H18B H 0.1233 0.9570 0.1743 0.073 Uiso 1 1 calc R . .
C19 C 0.2050(8) 1.0156(4) 0.2416(5) 0.075(3) Uani 1 1 d . . .
H19A H 0.2507 1.0115 0.2844 0.090 Uiso 1 1 calc R . .
H19B H 0.2446 1.0338 0.2096 0.090 Uiso 1 1 calc R . .
C20 C 0.1190(9) 1.0578(5) 0.2501(6) 0.092(3) Uani 1 1 d . . .
H20A H 0.1464 1.0974 0.2662 0.138 Uiso 1 1 calc R . .
H20B H 0.0800 1.0403 0.2821 0.138 Uiso 1 1 calc R . .
H20C H 0.0746 1.0632 0.2076 0.138 Uiso 1 1 calc R . .
C21 C 0.2972(6) 0.9529(3) 0.0998(5) 0.059(2) Uani 1 1 d . . .
H21A H 0.2320 0.9751 0.0963 0.071 Uiso 1 1 calc R . .
H21B H 0.2992 0.9321 0.0572 0.071 Uiso 1 1 calc R . .
C22 C 0.3877(8) 0.9995(5) 0.1140(6) 0.084(3) Uani 1 1 d . . .
H22A H 0.3858 1.0203 0.1566 0.101 Uiso 1 1 calc R . .
H22B H 0.4529 0.9774 0.1174 0.101 Uiso 1 1 calc R . .
C23 C 0.3806(10) 1.0471(6) 0.0584(8) 0.124(5) Uani 1 1 d . . .
H23A H 0.4369 1.0759 0.0681 0.185 Uiso 1 1 calc R . .
H23B H 0.3162 1.0690 0.0552 0.185 Uiso 1 1 calc R . .
H23C H 0.3842 1.0266 0.0164 0.185 Uiso 1 1 calc R . .
C24 C 0.1098(6) 0.8409(4) 0.0439(4) 0.059(2) Uani 1 1 d . . .
H24A H 0.1466 0.8782 0.0347 0.071 Uiso 1 1 calc R . .
H24B H 0.1241 0.8104 0.0111 0.071 Uiso 1 1 calc R . .
C25 C -0.0727(10) 0.9074(6) 0.0843(8) 0.119(5) Uani 1 1 d . . .
H25A H -0.0323 0.9447 0.0913 0.179 Uiso 1 1 calc R . .
H25B H -0.0670 0.8847 0.1258 0.179 Uiso 1 1 calc R . .
H25C H -0.1439 0.9179 0.0691 0.179 Uiso 1 1 calc R . .
C26 C -0.0573(10) 0.9016(8) -0.0584(7) 0.134(6) Uani 1 1 d . . .
H26A H -0.0194 0.9400 -0.0556 0.201 Uiso 1 1 calc R . .
H26B H -0.1301 0.9103 -0.0668 0.201 Uiso 1 1 calc R . .
H26C H -0.0392 0.8769 -0.0945 0.201 Uiso 1 1 calc R . .
C27 C -0.1068(9) 0.7898(7) 0.0098(9) 0.128(6) Uani 1 1 d . . .
H27A H -0.0925 0.7645 0.0495 0.192 Uiso 1 1 calc R . .
H27B H -0.0922 0.7667 -0.0285 0.192 Uiso 1 1 calc R . .
H27C H -0.1783 0.8018 0.0026 0.192 Uiso 1 1 calc R . .
C28 C 0.2654(8) 0.7091(4) 0.1250(4) 0.065(2) Uani 1 1 d . . .
H28A H 0.3384 0.7165 0.1248 0.078 Uiso 1 1 calc R . .
H28B H 0.2613 0.6837 0.1643 0.078 Uiso 1 1 calc R . .
C29 C 0.2745(13) 0.6890(6) -0.0200(6) 0.114(5) Uani 1 1 d . . .
H29A H 0.2546 0.7316 -0.0281 0.170 Uiso 1 1 calc R . .
H29B H 0.2473 0.6644 -0.0586 0.170 Uiso 1 1 calc R . .
H29C H 0.3486 0.6859 -0.0119 0.170 Uiso 1 1 calc R . .
C30 C 0.0840(11) 0.6600(7) 0.0289(7) 0.122(5) Uani 1 1 d . . .
H30A H 0.0520 0.6449 0.0655 0.183 Uiso 1 1 calc R . .
H30B H 0.0659 0.6333 -0.0095 0.183 Uiso 1 1 calc R . .
H30C H 0.0602 0.7014 0.0174 0.183 Uiso 1 1 calc R . .
C31 C 0.2646(13) 0.5778(5) 0.0668(6) 0.121(5) Uani 1 1 d . . .
H31A H 0.2367 0.5609 0.1042 0.181 Uiso 1 1 calc R . .
H31B H 0.3388 0.5758 0.0759 0.181 Uiso 1 1 calc R . .
H31C H 0.2396 0.5543 0.0269 0.181 Uiso 1 1 calc R . .
C32 C 0.0648(9) 0.7813(5) 0.2081(5) 0.081(3) Uani 1 1 d . A .
H32A H 0.0601 0.8173 0.2365 0.097 Uiso 1 1 calc R . .
H32B H 0.0019 0.7813 0.1752 0.097 Uiso 1 1 calc R . .
C33 C 0.1744(16) 0.6925(12) 0.3178(14) 0.157(10) Uani 0.69(2) 1 d PDU A 1
H33A H 0.2099 0.7290 0.3368 0.235 Uiso 0.69(2) 1 calc PR A 1
H33B H 0.2183 0.6700 0.2924 0.235 Uiso 0.69(2) 1 calc PR A 1
H33C H 0.1574 0.6667 0.3534 0.235 Uiso 0.69(2) 1 calc PR A 1
C34 C 0.046(2) 0.6424(9) 0.2145(13) 0.168(12) Uani 0.69(2) 1 d PDU A 1
H34A H -0.0149 0.6422 0.1806 0.252 Uiso 0.69(2) 1 calc PR A 1
H34B H 0.0424 0.6084 0.2451 0.252 Uiso 0.69(2) 1 calc PR A 1
H34C H 0.1062 0.6379 0.1934 0.252 Uiso 0.69(2) 1 calc PR A 1
C35 C -0.047(2) 0.7183(13) 0.3141(13) 0.148(10) Uani 0.69(2) 1 d PDU A 1
H35A H -0.1115 0.7295 0.2874 0.222 Uiso 0.69(2) 1 calc PR A 1
H35B H -0.0284 0.7486 0.3490 0.222 Uiso 0.69(2) 1 calc PR A 1
H35C H -0.0527 0.6783 0.3340 0.222 Uiso 0.69(2) 1 calc PR A 1
C33' C 0.144(4) 0.652(2) 0.259(3) 0.160(18) Uani 0.31(2) 1 d PDU A 2
H33D H 0.1160 0.6230 0.2245 0.240 Uiso 0.31(2) 1 calc PR A 2
H33E H 0.1557 0.6317 0.3017 0.240 Uiso 0.31(2) 1 calc PR A 2
H33F H 0.2083 0.6683 0.2489 0.240 Uiso 0.31(2) 1 calc PR A 2
C34' C 0.018(5) 0.738(3) 0.3425(16) 0.13(2) Uani 0.31(2) 1 d PDU A 2
H34D H -0.0515 0.7528 0.3361 0.202 Uiso 0.31(2) 1 calc PR A 2
H34E H 0.0644 0.7698 0.3625 0.202 Uiso 0.31(2) 1 calc PR A 2
H34F H 0.0243 0.7022 0.3717 0.202 Uiso 0.31(2) 1 calc PR A 2
C35' C -0.0646(3) 0.6816(2) 0.2121(2) 0.37(8) Uani 0.31(2) 1 d PDU A 2
H35D H -0.1097 0.7141 0.1924 0.555 Uiso 0.31(2) 1 calc PR A 2
H35E H -0.0996 0.6570 0.2413 0.555 Uiso 0.31(2) 1 calc PR A 2
H35F H -0.0458 0.6558 0.1771 0.555 Uiso 0.31(2) 1 calc PR A 2
C36 C 0.1447(3) 0.5139(2) 0.8865(2) 0.239(15) Uani 1 1 d R . .
H36A H 0.1747 0.5544 0.8983 0.287 Uiso 1 1 calc R . .
H36B H 0.1782 0.4837 0.9186 0.287 Uiso 1 1 calc R . .
C37 C 0.0389(3) 0.5150(2) 0.8877(2) 0.213(11) Uani 1 1 d R . .
H37A H 0.0200 0.5514 0.9115 0.255 Uiso 1 1 calc R . .
H37B H 0.0173 0.4781 0.9094 0.255 Uiso 1 1 calc R . .
C38 C -0.0097(3) 0.5171(2) 0.8140(2) 0.177(8) Uani 1 1 d R . .
H38A H -0.0574 0.4828 0.8033 0.212 Uiso 1 1 calc R . .
H38B H -0.0472 0.5557 0.8039 0.212 Uiso 1 1 calc R . .
C39 C 0.0680(3) 0.5130(2) 0.7783(2) 0.166(8) Uani 1 1 d R . .
H39A H 0.0768 0.5520 0.7557 0.199 Uiso 1 1 calc R . .
H39B H 0.0543 0.4805 0.7446 0.199 Uiso 1 1 calc R . .
O2 O 0.3288(3) 0.4019(2) 0.8450(2) 0.106(3) Uani 1 1 d R . .
C40 C 0.2806(3) 0.3748(2) 0.8946(2) 0.35(2) Uiso 1 1 d R . .
H40A H 0.2150 0.3567 0.8746 0.415 Uiso 1 1 calc R . .
H40B H 0.2675 0.4058 0.9271 0.415 Uiso 1 1 calc R . .
C41 C 0.3460(3) 0.3289(2) 0.9262(2) 0.300 Uiso 1 1 d R . .
H41A H 0.3642 0.3380 0.9739 0.360 Uiso 1 1 calc R . .
H41B H 0.3117 0.2889 0.9213 0.360 Uiso 1 1 calc R . .
C42 C 0.4345(3) 0.3278(2) 0.8961(2) 0.237(12) Uiso 1 1 d R . .
H42A H 0.4952 0.3363 0.9294 0.285 Uiso 1 1 calc R . .
H42B H 0.4427 0.2871 0.8768 0.285 Uiso 1 1 calc R . .
C43 C 0.4239(3) 0.3729(2) 0.8459(2) 0.167(7) Uiso 1 1 d R . .
H43A H 0.4270 0.3539 0.8025 0.201 Uiso 1 1 calc R . .
H43B H 0.4795 0.4030 0.8551 0.201 Uiso 1 1 calc R . .
O3 O 0.2615(3) 0.4580(2) 0.7056(2) 0.083(2) Uani 1 1 d R . .
C44 C 0.1693(3) 0.4541(2) 0.6604(2) 0.246(13) Uiso 1 1 d R . .
H44A H 0.1186 0.4305 0.6802 0.296 Uiso 1 1 calc R . .
H44B H 0.1418 0.4953 0.6496 0.296 Uiso 1 1 calc R . .
C45 C 0.1900(3) 0.4246(2) 0.6024(2) 0.216(10) Uiso 1 1 d R . .
H45A H 0.1724 0.4518 0.5638 0.259 Uiso 1 1 calc R . .
H45B H 0.1492 0.3870 0.5944 0.259 Uiso 1 1 calc R . .
C46 C 0.2950(3) 0.4104(2) 0.6118(2) 0.280(15) Uiso 1 1 d R . .
H46A H 0.3277 0.4306 0.5776 0.336 Uiso 1 1 calc R . .
H46B H 0.3045 0.3659 0.6082 0.336 Uiso 1 1 calc R . .
C47 C 0.3392(3) 0.4310(2) 0.6755(2) 0.237(12) Uiso 1 1 d R . .
H47A H 0.3698 0.3964 0.7025 0.284 Uiso 1 1 calc R . .
H47B H 0.3930 0.4611 0.6718 0.284 Uiso 1 1 calc R . .
C48 C 0.3962(3) 0.5929(2) 0.7919(2) 0.264(16) Uani 1 1 d R . .
H48A H 0.4332 0.5828 0.7552 0.317 Uiso 1 1 calc R . .
H48B H 0.4402 0.6199 0.8227 0.317 Uiso 1 1 calc R . .
C49 C 0.3034(15) 0.6264(11) 0.7649(12) 0.203(10) Uani 1 1 d . . .
H49A H 0.3217 0.6649 0.7457 0.304 Uiso 1 1 calc R . .
H49B H 0.2642 0.6348 0.8004 0.304 Uiso 1 1 calc R . .
H49C H 0.2625 0.6019 0.7306 0.304 Uiso 1 1 calc R . .
C50 C 0.5050(18) 0.5350(10) 0.8737(13) 0.289(16) Uiso 1 1 d D . .
H50A H 0.5303 0.4927 0.8783 0.347 Uiso 1 1 calc R . .
H50B H 0.5558 0.5619 0.8581 0.347 Uiso 1 1 calc R . .
C51 C 0.4681(18) 0.5590(10) 0.9362(13) 0.300 Uiso 1 1 d R . .
H51A H 0.5241 0.5578 0.9734 0.450 Uiso 1 1 calc R . .
H51B H 0.4123 0.5336 0.9461 0.450 Uiso 1 1 calc R . .
H51C H 0.4444 0.6011 0.9289 0.450 Uiso 1 1 calc R . .
Li1 Li 0.2800(17) 0.4758(10) 0.7976(8) 0.092(6) Uani 1 1 d . . .

loop_
_atom_site_aniso_label
_atom_site_aniso_U_11
_atom_site_aniso_U_22
_atom_site_aniso_U_33
_atom_site_aniso_U_23
_atom_site_aniso_U_13
_atom_site_aniso_U_12
Lu1 0.0625(2) 0.0385(2) 0.0420(2) 0.00170(13) 0.01203(15) -0.00252(15)
Si1 0.0564(14) 0.0773(17) 0.0727(17) 0.0019(14) 0.0009(12) 0.0050(13)
Si2 0.113(2) 0.0528(14) 0.0548(15) -0.0109(12) -0.0022(15) 0.0120(14)
Si3 0.258(6) 0.080(2) 0.134(4) 0.004(2) 0.114(4) -0.051(3)
O1 0.093(6) 0.132(7) 0.098(6) -0.032(5) -0.008(5) 0.034(5)
O4 0.149(8) 0.102(6) 0.093(6) -0.001(5) 0.028(6) 0.008(6)
C1 0.049(4) 0.044(4) 0.059(5) 0.003(4) 0.009(4) 0.005(3)
C2 0.061(5) 0.051(4) 0.053(5) 0.001(4) 0.000(4) 0.012(4)
C3 0.071(5) 0.049(4) 0.048(4) -0.008(4) 0.010(4) 0.010(4)
C4 0.066(5) 0.040(4) 0.052(5) -0.001(3) 0.005(4) 0.004(4)
C5 0.053(4) 0.038(4) 0.059(5) 0.001(3) 0.004(4) -0.004(3)
C6 0.053(5) 0.053(5) 0.070(6) 0.018(4) 0.012(4) 0.004(4)
C7 0.076(7) 0.073(6) 0.098(8) 0.006(6) 0.021(6) 0.011(5)
C8 0.066(7) 0.092(8) 0.145(12) 0.011(8) 0.034(8) 0.017(6)
C9 0.080(8) 0.117(10) 0.118(11) 0.029(8) 0.059(8) 0.019(7)
C10 0.108(9) 0.098(8) 0.073(7) 0.027(6) 0.041(7) 0.023(7)
C11 0.074(6) 0.077(6) 0.063(6) 0.023(5) 0.021(5) 0.015(5)
C12 0.079(6) 0.059(5) 0.047(5) 0.000(4) -0.004(4) 0.025(5)
C13 0.102(8) 0.084(7) 0.075(7) -0.007(6) -0.025(6) 0.032(6)
C14 0.149(13) 0.132(12) 0.096(9) 0.002(8) -0.029(9) 0.075(10)
C15 0.114(8) 0.077(6) 0.046(5) -0.003(4) 0.020(5) 0.032(6)
C16 0.167(13) 0.097(9) 0.051(6) -0.024(6) -0.002(7) 0.038(8)
C17 0.26(2) 0.203(18) 0.051(7) -0.015(9) 0.009(10) 0.124(17)
C18 0.072(6) 0.049(5) 0.061(5) -0.004(4) 0.009(4) 0.014(4)
C19 0.088(7) 0.053(5) 0.078(6) -0.018(5) -0.004(5) 0.019(5)
C20 0.115(9) 0.071(7) 0.087(7) -0.016(6) 0.009(7) 0.030(6)
C21 0.061(5) 0.038(4) 0.077(6) 0.009(4) 0.007(4) -0.004(4)
C22 0.071(6) 0.064(6) 0.115(9) 0.025(6) 0.008(6) -0.004(5)
C23 0.099(9) 0.086(8) 0.183(14) 0.064(9) 0.012(9) -0.025(7)
C24 0.061(5) 0.060(5) 0.056(5) 0.008(4) 0.010(4) -0.002(4)
C25 0.081(8) 0.119(11) 0.159(13) -0.027(10) 0.024(8) 0.017(8)
C26 0.099(10) 0.159(14) 0.131(12) 0.037(10) -0.023(8) 0.050(9)
C27 0.062(7) 0.123(11) 0.196(17) -0.023(11) 0.010(9) -0.024(7)
C28 0.092(7) 0.051(5) 0.053(5) -0.005(4) 0.012(5) 0.015(5)
C29 0.178(15) 0.102(9) 0.059(7) -0.011(6) 0.015(8) 0.033(9)
C30 0.118(11) 0.106(10) 0.128(11) -0.035(9) -0.025(9) -0.005(8)
C31 0.200(15) 0.060(7) 0.089(8) -0.018(6) -0.016(9) 0.017(8)
C32 0.105(8) 0.073(6) 0.074(6) -0.005(5) 0.045(6) -0.023(6)
C33 0.170(13) 0.146(13) 0.153(13) 0.032(9) 0.019(9) 0.001(9)
C34 0.169(14) 0.161(14) 0.176(14) 0.002(9) 0.035(9) -0.004(9)
C35 0.158(13) 0.154(12) 0.139(12) 0.009(9) 0.043(9) -0.008(9)
C33' 0.163(19) 0.157(19) 0.159(19) 0.007(10) 0.021(10) -0.002(10)
C34' 0.14(2) 0.14(2) 0.13(2) 0.009(10) 0.027(10) -0.003(10)
C35' 0.37(8) 0.37(8) 0.37(8) 0.001(10) 0.058(16) -0.001(10)
C36 0.168(19) 0.43(4) 0.123(15) -0.08(2) 0.040(14) 0.12(2)
C37 0.18(2) 0.30(3) 0.17(2) -0.01(2) 0.075(18) -0.03(2)
C38 0.167(18) 0.22(2) 0.139(16) -0.033(15) 0.000(14) 0.019(16)
C39 0.138(15) 0.183(19) 0.178(19) 0.025(15) 0.026(14) 0.047(14)
O2 0.110(6) 0.127(7) 0.086(5) 0.033(5) 0.031(5) 0.058(5)
O3 0.096(5) 0.098(5) 0.052(4) -0.010(3) 0.004(3) 0.010(4)
C48 0.20(3) 0.29(4) 0.30(4) 0.15(3) 0.03(2) -0.05(2)
C49 0.126(15) 0.21(2) 0.25(3) 0.09(2) -0.015(16) -0.001(15)
Li1 0.118(15) 0.102(14) 0.049(9) -0.014(9) -0.008(9) 0.018(12)

loop_
_atom_type_symbol
_atom_type_description
_atom_type_scat_dispersion_real
_atom_type_scat_dispersion_imag
_atom_type_scat_source
C C 0.0033 0.0016 'International Tables Vol C Tables 4.2.6.8 and 6.1.1.4'
H H 0.0000 0.0000 'International Tables Vol C Tables 4.2.6.8 and 6.1.1.4'
Li Li -0.0003 0.0001 'International Tables Vol C Tables 4.2.6.8 and 6.1.1.4'
O O 0.0106 0.0060 'International Tables Vol C Tables 4.2.6.8 and 6.1.1.4'
Si Si 0.0817 0.0704 'International Tables Vol C Tables 4.2.6.8 and 6.1.1.4'
Lu Lu -0.4720 5.8584 'International Tables Vol C Tables 4.2.6.8 and 6.1.1.4'

loop_
_geom_angle_atom_site_label_1
_geom_angle_atom_site_label_2
_geom_angle_atom_site_label_3
_geom_angle
C32 Lu1 C28 104.6(4)
C32 Lu1 C24 104.5(4)
C28 Lu1 C24 105.9(3)
C32 Lu1 C5 126.5(3)
C28 Lu1 C5 122.1(3)
C24 Lu1 C5 87.4(3)
C32 Lu1 C4 96.2(3)
C28 Lu1 C4 139.9(3)
C24 Lu1 C4 101.3(3)
C5 Lu1 C4 30.8(2)
C32 Lu1 C3 88.1(3)
C28 Lu1 C3 114.8(3)
C24 Lu1 C3 132.6(3)
C5 Lu1 C3 50.9(3)
C4 Lu1 C3 31.3(2)
C32 Lu1 C1 138.7(3)
C28 Lu1 C1 92.4(3)
C24 Lu1 C1 106.4(3)
C5 Lu1 C1 31.3(2)
C4 Lu1 C1 51.4(2)
C3 Lu1 C1 50.7(3)
C32 Lu1 C2 111.3(3)
C28 Lu1 C2 88.5(3)
C24 Lu1 C2 136.5(3)
C5 Lu1 C2 51.4(2)
C4 Lu1 C2 51.8(2)
C3 Lu1 C2 31.0(2)
C1 Lu1 C2 30.7(2)
C24 Si1 C26 114.7(5)
C24 Si1 C25 112.0(5)
C26 Si1 C25 105.8(7)
C24 Si1 C27 112.2(5)
C26 Si1 C27 104.7(8)
C25 Si1 C27 106.7(7)
C28 Si2 C30 113.2(6)
C28 Si2 C29 110.2(5)
C30 Si2 C29 105.3(7)
C28 Si2 C31 113.5(5)
C30 Si2 C31 106.9(7)
C29 Si2 C31 107.3(6)
C32 Si3 C35 117.8(10)
C32 Si3 C33' 117(2)
C35 Si3 C33' 125(2)
C32 Si3 C34' 112.7(19)
C35 Si3 C34' 33.0(18)
C33' Si3 C34' 118(3)
C32 Si3 C34 112.2(10)
C35 Si3 C34 110.2(13)
C33' Si3 C34 47(2)
C34' Si3 C34 133(2)
C32 Si3 C35' 98.2(5)
C35 Si3 C35' 73.1(11)
C33' Si3 C35' 100(2)
C34' Si3 C35' 106(2)
C34 Si3 C35' 54.0(10)
C32 Si3 C33 115.3(9)
C35 Si3 C33 105.7(13)
C33' Si3 C33 47(2)
C34' Si3 C33 80(2)
C34 Si3 C33 92.8(13)
C35' Si3 C33 140.8(9)
C36 O1 C39 110.7(6)
C36 O1 Li1 127.0(7)
C39 O1 Li1 121.4(7)
C48 O4 C50 97.7(10)
C48 O4 Li1 129.1(8)
C50 O4 Li1 128.6(10)
C2 C1 C5 108.1(7)
C2 C1 C6 127.2(7)
C5 C1 C6 124.6(7)
C2 C1 Lu1 74.7(5)
C5 C1 Lu1 73.4(4)
C6 C1 Lu1 118.7(6)
C1 C2 C3 107.3(7)
C1 C2 C12 126.0(8)
C3 C2 C12 126.8(8)
C1 C2 Lu1 74.6(5)
C3 C2 Lu1 74.4(5)
C12 C2 Lu1 116.4(6)
C2 C3 C4 108.8(7)
C2 C3 C15 125.6(8)
C4 C3 C15 125.6(8)
C2 C3 Lu1 74.6(5)
C4 C3 Lu1 73.8(4)
C15 C3 Lu1 118.3(6)
C5 C4 C3 107.0(7)
C5 C4 C18 126.2(7)
C3 C4 C18 126.8(8)
C5 C4 Lu1 74.3(4)
C3 C4 Lu1 74.9(4)
C18 C4 Lu1 117.4(6)
C4 C5 C1 108.8(7)
C4 C5 C21 125.4(7)
C1 C5 C21 125.1(7)
C4 C5 Lu1 74.9(4)
C1 C5 Lu1 75.3(4)
C21 C5 Lu1 124.1(5)
C7 C6 C11 116.4(9)
C7 C6 C1 121.4(9)
C11 C6 C1 122.2(8)
C8 C7 C6 122.9(12)
C8 C7 H7A 118.6
C6 C7 H7A 118.6
C9 C8 C7 119.0(12)
C9 C8 H8A 120.5
C7 C8 H8A 120.5
C10 C9 C8 121.0(11)
C10 C9 H9A 119.5
C8 C9 H9A 119.5
C9 C10 C11 120.5(12)
C9 C10 H10A 119.8
C11 C10 H10A 119.8
C6 C11 C10 120.3(10)
C6 C11 H11A 119.9
C10 C11 H11A 119.9
C2 C12 C13 114.3(8)
C2 C12 H12A 108.7
C13 C12 H12A 108.7
C2 C12 H12B 108.7
C13 C12 H12B 108.7
H12A C12 H12B 107.6
C14 C13 C12 112.3(10)
C14 C13 H13A 109.1
C12 C13 H13A 109.1
C14 C13 H13B 109.1
C12 C13 H13B 109.1
H13A C13 H13B 107.9
C13 C14 H14A 109.5
C13 C14 H14B 109.5
H14A C14 H14B 109.5
C13 C14 H14C 109.5
H14A C14 H14C 109.5
H14B C14 H14C 109.5
C3 C15 C16 113.4(10)
C3 C15 H15A 108.9
C16 C15 H15A 108.9
C3 C15 H15B 108.9
C16 C15 H15B 108.9
H15A C15 H15B 107.7
C15 C16 C17 111.6(13)
C15 C16 H16A 109.3
C17 C16 H16A 109.3
C15 C16 H16B 109.3
C17 C16 H16B 109.3
H16A C16 H16B 108.0
C16 C17 H17A 109.5
C16 C17 H17B 109.5
H17A C17 H17B 109.5
C16 C17 H17C 109.5
H17A C17 H17C 109.5
H17B C17 H17C 109.5
C4 C18 C19 115.3(8)
C4 C18 H18A 108.5
C19 C18 H18A 108.5
C4 C18 H18B 108.5
C19 C18 H18B 108.5
H18A C18 H18B 107.5
C20 C19 C18 112.9(9)
C20 C19 H19A 109.0
C18 C19 H19A 109.0
C20 C19 H19B 109.0
C18 C19 H19B 109.0
H19A C19 H19B 107.8
C19 C20 H20A 109.5
C19 C20 H20B 109.5
H20A C20 H20B 109.5
C19 C20 H20C 109.5
H20A C20 H20C 109.5
H20B C20 H20C 109.5
C5 C21 C22 110.6(7)
C5 C21 H21A 109.5
C22 C21 H21A 109.5
C5 C21 H21B 109.5
C22 C21 H21B 109.5
H21A C21 H21B 108.1
C23 C22 C21 110.5(9)
C23 C22 H22A 109.6
C21 C22 H22A 109.6
C23 C22 H22B 109.6
C21 C22 H22B 109.6
H22A C22 H22B 108.1
C22 C23 H23A 109.5
C22 C23 H23B 109.5
H23A C23 H23B 109.5
C22 C23 H23C 109.5
H23A C23 H23C 109.5
H23B C23 H23C 109.5
Si1 C24 Lu1 128.3(4)
Si1 C24 H24A 105.2
Lu1 C24 H24A 105.2
Si1 C24 H24B 105.2
Lu1 C24 H24B 105.2
H24A C24 H24B 105.9
Si1 C25 H25A 109.5
Si1 C25 H25B 109.5
H25A C25 H25B 109.5
Si1 C25 H25C 109.5
H25A C25 H25C 109.5
H25B C25 H25C 109.5
Si1 C26 H26A 109.5
Si1 C26 H26B 109.5
H26A C26 H26B 109.5
Si1 C26 H26C 109.5
H26A C26 H26C 109.5
H26B C26 H26C 109.5
Si1 C27 H27A 109.5
Si1 C27 H27B 109.5
H27A C27 H27B 109.5
Si1 C27 H27C 109.5
H27A C27 H27C 109.5
H27B C27 H27C 109.5
Si2 C28 Lu1 126.2(5)
Si2 C28 H28A 105.8
Lu1 C28 H28A 105.8
Si2 C28 H28B 105.8
Lu1 C28 H28B 105.8
H28A C28 H28B 106.2
Si2 C29 H29A 109.5
Si2 C29 H29B 109.5
H29A C29 H29B 109.5
Si2 C29 H29C 109.5
H29A C29 H29C 109.5
H29B C29 H29C 109.5
Si2 C30 H30A 109.5
Si2 C30 H30B 109.5
H30A C30 H30B 109.5
Si2 C30 H30C 109.5
H30A C30 H30C 109.5
H30B C30 H30C 109.5
Si2 C31 H31A 109.5
Si2 C31 H31B 109.5
H31A C31 H31B 109.5
Si2 C31 H31C 109.5
H31A C31 H31C 109.5
H31B C31 H31C 109.5
Si3 C32 Lu1 129.0(6)
Si3 C32 H32A 105.0
Lu1 C32 H32A 105.0
Si3 C32 H32B 105.0
Lu1 C32 H32B 105.0
H32A C32 H32B 105.9
Si3 C33 H33A 109.5
Si3 C33 H33B 109.5
H33A C33 H33B 109.5
Si3 C33 H33C 109.5
H33A C33 H33C 109.5
H33B C33 H33C 109.5
Si3 C34 H34A 109.5
Si3 C34 H34B 109.5
H34A C34 H34B 109.5
Si3 C34 H34C 109.5
H34A C34 H34C 109.5
H34B C34 H34C 109.5
Si3 C35 H35A 109.5
Si3 C35 H35B 109.5
H35A C35 H35B 109.5
Si3 C35 H35C 109.5
H35A C35 H35C 109.5
H35B C35 H35C 109.5
Si3 C33' H33D 109.5
Si3 C33' H33E 109.5
H33D C33' H33E 109.5
Si3 C33' H33F 109.5
H33D C33' H33F 109.5
H33E C33' H33F 109.5
Si3 C34' H34D 109.5
Si3 C34' H34E 109.5
H34D C34' H34E 109.5
Si3 C34' H34F 109.5
H34D C34' H34F 109.5
H34E C34' H34F 109.5
Si3 C35' H35D 109.5
Si3 C35' H35E 109.5
H35D C35' H35E 109.5
Si3 C35' H35F 109.5
H35D C35' H35F 109.5
H35E C35' H35F 109.5
O1 C36 C37 107.6(4)
O1 C36 H36A 110.2
C37 C36 H36A 110.2
O1 C36 H36B 110.2
C37 C36 H36B 110.2
H36A C36 H36B 108.5
C36 C37 C38 104.2
C36 C37 H37A 110.9
C38 C37 H37A 110.9
C36 C37 H37B 110.9
C38 C37 H37B 110.9
H37A C37 H37B 108.9
C39 C38 C37 106.6
C39 C38 H38A 110.4
C37 C38 H38A 110.4
C39 C38 H38B 110.4
C37 C38 H38B 110.4
H38A C38 H38B 108.6
C38 C39 O1 106.0(4)
C38 C39 H39A 110.5
O1 C39 H39A 110.5
C38 C39 H39B 110.5
O1 C39 H39B 110.5
H39A C39 H39B 108.7
C40 O2 C43 108.0
C40 O2 Li1 123.6(7)
C43 O2 Li1 127.4(7)
O2 C40 C41 108.0
O2 C40 H40A 110.1
C41 C40 H40A 110.1
O2 C40 H40B 110.1
C41 C40 H40B 110.1
H40A C40 H40B 108.4
C42 C41 C40 108.0
C42 C41 H41A 110.1
C40 C41 H41A 110.1
C42 C41 H41B 110.1
C40 C41 H41B 110.1
H41A C41 H41B 108.4
C43 C42 C41 108.0
C43 C42 H42A 110.1
C41 C42 H42A 110.1
C43 C42 H42B 110.1
C41 C42 H42B 110.1
H42A C42 H42B 108.4
C42 C43 O2 108.0
C42 C43 H43A 110.1
O2 C43 H43A 110.1
C42 C43 H43B 110.1
O2 C43 H43B 110.1
H43A C43 H43B 108.4
C44 O3 C47 108.0
C44 O3 Li1 128.3(7)
C47 O3 Li1 121.9(7)
C45 C44 O3 108.0
C45 C44 H44A 110.1
O3 C44 H44A 110.1
C45 C44 H44B 110.1
O3 C44 H44B 110.1
H44A C44 H44B 108.4
C44 C45 C46 108.0
C44 C45 H45A 110.1
C46 C45 H45A 110.1
C44 C45 H45B 110.1
C46 C45 H45B 110.1
H45A C45 H45B 108.4
C45 C46 C47 108.0
C45 C46 H46A 110.1
C47 C46 H46A 110.1
C45 C46 H46B 110.1
C47 C46 H46B 110.1
H46A C46 H46B 108.4
O3 C47 C46 108.0
O3 C47 H47A 110.1
C46 C47 H47A 110.1
O3 C47 H47B 110.1
C46 C47 H47B 110.1
H47A C47 H47B 108.4
O4 C48 C49 114.7(10)
O4 C48 H48A 108.6
C49 C48 H48A 108.6
O4 C48 H48B 108.6
C49 C48 H48B 108.6
H48A C48 H48B 107.6
C48 C49 H49A 109.5
C48 C49 H49B 109.5
H49A C49 H49B 109.5
C48 C49 H49C 109.5
H49A C49 H49C 109.5
H49B C49 H49C 109.5
C51 C50 O4 93.3(10)
C51 C50 H50A 113.1
O4 C50 H50A 113.1
C51 C50 H50B 113.1
O4 C50 H50B 113.1
H50A C50 H50B 110.4
C50 C51 H51A 109.5
C50 C51 H51B 109.5
H51A C51 H51B 109.5
C50 C51 H51C 109.5
H51A C51 H51C 109.5
H51B C51 H51C 109.5
O1 Li1 O3 112.0(10)
O1 Li1 O2 108.0(11)
O3 Li1 O2 107.6(9)
O1 Li1 O4 107.8(10)
O3 Li1 O4 113.3(11)
O2 Li1 O4 108.0(9)

loop_
_geom_bond_atom_site_label_1
_geom_bond_atom_site_label_2
_geom_bond_distance
Lu1 C32 2.367(9)
Lu1 C28 2.373(8)
Lu1 C24 2.375(8)
Lu1 C5 2.640(7)
Lu1 C4 2.648(8)
Lu1 C3 2.663(8)
Lu1 C1 2.666(8)
Lu1 C2 2.666(8)
Si1 C24 1.835(9)
Si1 C26 1.859(13)
Si1 C25 1.865(13)
Si1 C27 1.873(13)
Si2 C28 1.827(9)
Si2 C30 1.847(14)
Si2 C29 1.867(14)
Si2 C31 1.906(11)
Si3 C32 1.828(10)
Si3 C35 1.849(15)
Si3 C33' 1.860(17)
Si3 C34' 1.867(17)
Si3 C34 1.870(15)
Si3 C35' 1.880(7)
Si3 C33 1.909(15)
O1 C36 1.334(9)
O1 C39 1.449(9)
O1 Li1 1.88(2)
O4 C48 1.351(10)
O4 C50 1.81(2)
O4 Li1 1.98(2)
C1 C2 1.411(11)
C1 C5 1.432(10)
C1 C6 1.476(12)
C2 C3 1.423(11)
C2 C12 1.505(11)
C3 C4 1.433(11)
C3 C15 1.520(12)
C4 C5 1.403(11)
C4 C18 1.496(11)
C5 C21 1.521(11)
C6 C7 1.392(13)
C6 C11 1.392(13)
C7 C8 1.373(16)
C7 H7A 0.9500
C8 C9 1.356(18)
C8 H8A 0.9500
C9 C10 1.348(18)
C9 H9A 0.9500
C10 C11 1.401(14)
C10 H10A 0.9500
C11 H11A 0.9500
C12 C13 1.548(13)
C12 H12A 0.9900
C12 H12B 0.9900
C13 C14 1.530(14)
C13 H13A 0.9900
C13 H13B 0.9900
C14 H14A 0.9800
C14 H14B 0.9800
C14 H14C 0.9800
C15 C16 1.528(15)
C15 H15A 0.9900
C15 H15B 0.9900
C16 C17 1.533(18)
C16 H16A 0.9900
C16 H16B 0.9900
C17 H17A 0.9800
C17 H17B 0.9800
C17 H17C 0.9800
C18 C19 1.528(12)
C18 H18A 0.9900
C18 H18B 0.9900
C19 C20 1.509(13)
C19 H19A 0.9900
C19 H19B 0.9900
C20 H20A 0.9800
C20 H20B 0.9800
C20 H20C 0.9800
C21 C22 1.576(12)
C21 H21A 0.9900
C21 H21B 0.9900
C22 C23 1.538(14)
C22 H22A 0.9900
C22 H22B 0.9900
C23 H23A 0.9800
C23 H23B 0.9800
C23 H23C 0.9800
C24 H24A 0.9900
C24 H24B 0.9900
C25 H25A 0.9800
C25 H25B 0.9800
C25 H25C 0.9800
C26 H26A 0.9800
C26 H26B 0.9800
C26 H26C 0.9800
C27 H27A 0.9800
C27 H27B 0.9800
C27 H27C 0.9800
C28 H28A 0.9900
C28 H28B 0.9900
C29 H29A 0.9800
C29 H29B 0.9800
C29 H29C 0.9800
C30 H30A 0.9800
C30 H30B 0.9800
C30 H30C 0.9800
C31 H31A 0.9800
C31 H31B 0.9800
C31 H31C 0.9800
C32 H32A 0.9900
C32 H32B 0.9900
C33 H33A 0.9800
C33 H33B 0.9800
C33 H33C 0.9800
C34 H34A 0.9800
C34 H34B 0.9800
C34 H34C 0.9800
C35 H35A 0.9800
C35 H35B 0.9800
C35 H35C 0.9800
C33' H33D 0.9800
C33' H33E 0.9800
C33' H33F 0.9800
C34' H34D 0.9800
C34' H34E 0.9800
C34' H34F 0.9800
C35' H35D 0.9800
C35' H35E 0.9800
C35' H35F 0.9800
C36 C37 1.4179
C36 H36A 0.9900
C36 H36B 0.9900
C37 C38 1.5487
C37 H37A 0.9900
C37 H37B 0.9900
C38 C39 1.3654
C38 H38A 0.9900
C38 H38B 0.9900
C39 H39A 0.9900
C39 H39B 0.9900
O2 C40 1.4200
O2 C43 1.4200
O2 Li1 1.95(2)
C40 C41 1.4200
C40 H40A 0.9900
C40 H40B 0.9900
C41 C42 1.4200
C41 H41A 0.9900
C41 H41B 0.9900
C42 C43 1.4200
C42 H42A 0.9900
C42 H42B 0.9900
C43 H43A 0.9900
C43 H43B 0.9900
O3 C44 1.4200
O3 C47 1.4200
O3 Li1 1.905(16)
C44 C45 1.4200
C44 H44A 0.9900
C44 H44B 0.9900
C45 C46 1.4200
C45 H45A 0.9900
C45 H45B 0.9900
C46 C47 1.4200
C46 H46A 0.9900
C46 H46B 0.9900
C47 H47A 0.9900
C47 H47B 0.9900
C48 C49 1.472(19)
C48 H48A 0.9900
C48 H48B 0.9900
C49 H49A 0.9800
C49 H49B 0.9800
C49 H49C 0.9800
C50 C51 1.5401
C50 H50A 0.9900
C50 H50B 0.9900
C51 H51A 0.9800
C51 H51B 0.9800
C51 H51C 0.9800

loop_
_geom_torsion_atom_site_label_1
_geom_torsion_atom_site_label_2
_geom_torsion_atom_site_label_3
_geom_torsion_atom_site_label_4
_geom_torsion
C32 Lu1 C1 C2 32.6(7)
C28 Lu1 C1 C2 -82.9(5)
C24 Lu1 C1 C2 169.7(5)
C5 Lu1 C1 C2 114.8(7)
C4 Lu1 C1 C2 78.2(5)
C3 Lu1 C1 C2 37.6(5)
C32 Lu1 C1 C5 -82.2(7)
C28 Lu1 C1 C5 162.3(5)
C24 Lu1 C1 C5 54.9(5)
C4 Lu1 C1 C5 -36.6(4)
C3 Lu1 C1 C5 -77.1(5)
C2 Lu1 C1 C5 -114.8(7)
C32 Lu1 C1 C6 157.0(6)
C28 Lu1 C1 C6 41.5(6)
C24 Lu1 C1 C6 -65.9(6)
C5 Lu1 C1 C6 -120.8(8)
C4 Lu1 C1 C6 -157.4(7)
C3 Lu1 C1 C6 162.0(7)
C2 Lu1 C1 C6 124.4(8)
C5 C1 C2 C3 -1.5(9)
C6 C1 C2 C3 177.5(8)
Lu1 C1 C2 C3 -67.8(6)
C5 C1 C2 C12 178.0(8)
C6 C1 C2 C12 -2.9(14)
Lu1 C1 C2 C12 111.7(9)
C5 C1 C2 Lu1 66.3(6)
C6 C1 C2 Lu1 -114.7(9)
C32 Lu1 C2 C1 -157.6(5)
C28 Lu1 C2 C1 97.3(5)
C24 Lu1 C2 C1 -14.4(7)
C5 Lu1 C2 C1 -37.1(4)
C4 Lu1 C2 C1 -76.7(5)
C3 Lu1 C2 C1 -113.3(7)
C32 Lu1 C2 C3 -44.3(6)
C28 Lu1 C2 C3 -149.3(5)
C24 Lu1 C2 C3 98.9(6)
C5 Lu1 C2 C3 76.2(5)
C4 Lu1 C2 C3 36.7(5)
C1 Lu1 C2 C3 113.3(7)
C32 Lu1 C2 C12 79.5(7)
C28 Lu1 C2 C12 -25.6(6)
C24 Lu1 C2 C12 -137.4(6)
C5 Lu1 C2 C12 -160.1(8)
C4 Lu1 C2 C12 160.4(8)
C3 Lu1 C2 C12 123.7(9)
C1 Lu1 C2 C12 -122.9(8)
C1 C2 C3 C4 1.6(10)
C12 C2 C3 C4 -178.0(8)
Lu1 C2 C3 C4 -66.4(6)
C1 C2 C3 C15 -178.0(9)
C12 C2 C3 C15 2.5(15)
Lu1 C2 C3 C15 114.0(9)
C1 C2 C3 Lu1 68.0(6)
C12 C2 C3 Lu1 -111.5(9)
C32 Lu1 C3 C2 139.4(6)
C28 Lu1 C3 C2 34.2(6)
C24 Lu1 C3 C2 -112.5(5)
C5 Lu1 C3 C2 -78.0(5)
C4 Lu1 C3 C2 -115.4(7)
C1 Lu1 C3 C2 -37.3(5)
C32 Lu1 C3 C4 -105.2(6)
C28 Lu1 C3 C4 149.6(5)
C24 Lu1 C3 C4 2.9(7)
C5 Lu1 C3 C4 37.4(5)
C1 Lu1 C3 C4 78.1(5)
C2 Lu1 C3 C4 115.4(7)
C32 Lu1 C3 C15 16.9(7)
C28 Lu1 C3 C15 -88.3(7)
C24 Lu1 C3 C15 125.0(6)
C5 Lu1 C3 C15 159.5(8)
C4 Lu1 C3 C15 122.1(9)
C1 Lu1 C3 C15 -159.8(7)
C2 Lu1 C3 C15 -122.5(9)
C2 C3 C4 C5 -1.0(9)
C15 C3 C4 C5 178.6(9)
Lu1 C3 C4 C5 -68.0(6)
C2 C3 C4 C18 -179.8(8)
C15 C3 C4 C18 -0.3(14)
Lu1 C3 C4 C18 113.2(8)
C2 C3 C4 Lu1 67.0(6)
C15 C3 C4 Lu1 -113.5(9)
C32 Lu1 C4 C5 -171.1(5)
C28 Lu1 C4 C5 67.3(6)
C24 Lu1 C4 C5 -64.9(5)
C3 Lu1 C4 C5 112.9(7)
C1 Lu1 C4 C5 37.2(4)
C2 Lu1 C4 C5 76.7(5)
C32 Lu1 C4 C3 76.0(6)
C28 Lu1 C4 C3 -45.6(7)
C24 Lu1 C4 C3 -177.8(5)
C5 Lu1 C4 C3 -112.9(7)
C1 Lu1 C4 C3 -75.7(5)
C2 Lu1 C4 C3 -36.3(5)
C32 Lu1 C4 C18 -48.0(7)
C28 Lu1 C4 C18 -169.6(6)
C24 Lu1 C4 C18 58.2(7)
C5 Lu1 C4 C18 123.1(8)
C3 Lu1 C4 C18 -124.0(9)
C1 Lu1 C4 C18 160.3(7)
C2 Lu1 C4 C18 -160.2(7)
C3 C4 C5 C1 0.0(9)
C18 C4 C5 C1 178.9(8)
Lu1 C4 C5 C1 -68.4(5)
C3 C4 C5 C21 -170.3(7)
C18 C4 C5 C21 8.6(13)
Lu1 C4 C5 C21 121.4(8)
C3 C4 C5 Lu1 68.4(6)
C18 C4 C5 Lu1 -112.8(8)
C2 C1 C5 C4 1.0(9)
C6 C1 C5 C4 -178.1(8)
Lu1 C1 C5 C4 68.1(6)
C2 C1 C5 C21 171.3(7)
C6 C1 C5 C21 -7.8(13)
Lu1 C1 C5 C21 -121.6(8)
C2 C1 C5 Lu1 -67.1(6)
C6 C1 C5 Lu1 113.8(8)
C32 Lu1 C5 C4 11.0(6)
C28 Lu1 C5 C4 -135.5(5)
C24 Lu1 C5 C4 117.3(5)
C3 Lu1 C5 C4 -38.1(4)
C1 Lu1 C5 C4 -114.5(7)
C2 Lu1 C5 C4 -78.2(5)
C32 Lu1 C5 C1 125.6(6)
C28 Lu1 C5 C1 -21.0(6)
C24 Lu1 C5 C1 -128.2(5)
C4 Lu1 C5 C1 114.5(7)
C3 Lu1 C5 C1 76.5(5)
C2 Lu1 C5 C1 36.4(4)
C32 Lu1 C5 C21 -111.8(7)
C28 Lu1 C5 C21 101.7(7)
C24 Lu1 C5 C21 -5.6(7)
C4 Lu1 C5 C21 -122.8(9)
C3 Lu1 C5 C21 -160.9(8)
C1 Lu1 C5 C21 122.7(9)
C2 Lu1 C5 C21 159.0(8)
C2 C1 C6 C7 -59.4(13)
C5 C1 C6 C7 119.6(10)
Lu1 C1 C6 C7 -151.5(7)
C2 C1 C6 C11 123.8(10)
C5 C1 C6 C11 -57.3(12)
Lu1 C1 C6 C11 31.7(10)
C11 C6 C7 C8 -0.7(15)
C1 C6 C7 C8 -177.7(10)
C6 C7 C8 C9 1.8(18)
C7 C8 C9 C10 -2(2)
C8 C9 C10 C11 0.6(19)
C7 C6 C11 C10 -0.4(14)
C1 C6 C11 C10 176.5(9)
C9 C10 C11 C6 0.5(16)
C1 C2 C12 C13 102.8(11)
C3 C2 C12 C13 -77.7(13)
Lu1 C2 C12 C13 -167.5(8)
C2 C12 C13 C14 -174.1(11)
C2 C3 C15 C16 99.4(11)
C4 C3 C15 C16 -80.0(12)
Lu1 C3 C15 C16 -169.7(7)
C3 C15 C16 C17 -177.9(10)
C5 C4 C18 C19 -79.4(11)
C3 C4 C18 C19 99.2(11)
Lu1 C4 C18 C19 -169.6(6)
C4 C18 C19 C20 -179.4(9)
C4 C5 C21 C22 97.2(10)
C1 C5 C21 C22 -71.6(11)
Lu1 C5 C21 C22 -167.4(6)
C5 C21 C22 C23 -179.9(10)
C26 Si1 C24 Lu1 167.6(7)
C25 Si1 C24 Lu1 46.9(8)
C27 Si1 C24 Lu1 -73.2(8)
C32 Lu1 C24 Si1 9.8(7)
C28 Lu1 C24 Si1 119.9(6)
C5 Lu1 C24 Si1 -117.4(6)
C4 Lu1 C24 Si1 -89.8(6)
C3 Lu1 C24 Si1 -91.3(6)
C1 Lu1 C24 Si1 -142.6(5)
C2 Lu1 C24 Si1 -135.0(5)
C30 Si2 C28 Lu1 -38.3(9)
C29 Si2 C28 Lu1 79.2(8)
C31 Si2 C28 Lu1 -160.4(7)
C32 Lu1 C28 Si2 89.0(7)
C24 Lu1 C28 Si2 -21.1(7)
C5 Lu1 C28 Si2 -118.2(6)
C4 Lu1 C28 Si2 -152.1(5)
C3 Lu1 C28 Si2 -176.2(5)
C1 Lu1 C28 Si2 -128.9(6)
C2 Lu1 C28 Si2 -159.4(6)
C35 Si3 C32 Lu1 168.6(13)
C33' Si3 C32 Lu1 -10(3)
C34' Si3 C32 Lu1 132(2)
C34 Si3 C32 Lu1 -61.9(13)
C35' Si3 C32 Lu1 -116.2(7)
C33 Si3 C32 Lu1 42.7(13)
C28 Lu1 C32 Si3 26.9(8)
C24 Lu1 C32 Si3 138.0(7)
C5 Lu1 C32 Si3 -124.3(6)
C4 Lu1 C32 Si3 -118.6(7)
C3 Lu1 C32 Si3 -88.3(7)
C1 Lu1 C32 Si3 -84.4(8)
C2 Lu1 C32 Si3 -67.3(8)
C39 O1 C36 C37 23.1(8)
Li1 O1 C36 C37 -167.6(10)
O1 C36 C37 C38 -16.3(5)
C36 C37 C38 C39 3.9
C37 C38 C39 O1 8.9(4)
C36 O1 C39 C38 -20.4(8)
Li1 O1 C39 C38 169.6(9)
C43 O2 C40 C41 0.0
Li1 O2 C40 C41 -169.6(7)
O2 C40 C41 C42 0.0
C40 C41 C42 C43 0.0
C41 C42 C43 O2 0.0
C40 O2 C43 C42 0.0
Li1 O2 C43 C42 169.1(7)
C47 O3 C44 C45 0.0
Li1 O3 C44 C45 -165.0(8)
O3 C44 C45 C46 0.0
C44 C45 C46 C47 0.0
C44 O3 C47 C46 0.0
Li1 O3 C47 C46 166.2(8)
C45 C46 C47 O3 0.0
C50 O4 C48 C49 -157.9(15)
Li1 O4 C48 C49 45.0(16)
C48 O4 C50 C51 101.9(5)
Li1 O4 C50 C51 -100.9(12)
C36 O1 Li1 O3 179.7(9)
C39 O1 Li1 O3 -12.1(16)
C36 O1 Li1 O2 61.4(14)
C39 O1 Li1 O2 -130.4(9)
C36 O1 Li1 O4 -55.0(14)
C39 O1 Li1 O4 113.2(9)
C44 O3 Li1 O1 -7.1(15)
C47 O3 Li1 O1 -170.3(7)
C44 O3 Li1 O2 111.4(8)
C47 O3 Li1 O2 -51.8(13)
C44 O3 Li1 O4 -129.4(8)
C47 O3 Li1 O4 67.5(11)
C40 O2 Li1 O1 -3.8(11)
C43 O2 Li1 O1 -171.4(5)
C40 O2 Li1 O3 -124.9(8)
C43 O2 Li1 O3 67.5(12)
C40 O2 Li1 O4 112.5(9)
C43 O2 Li1 O4 -55.1(10)
C48 O4 Li1 O1 -85.2(12)
C50 O4 Li1 O1 124.4(15)
C48 O4 Li1 O3 39.3(16)
C50 O4 Li1 O3 -111.1(16)
C48 O4 Li1 O2 158.3(8)
C50 O4 Li1 O2 8.0(18)
